data_4124361
loop_
_publ_author_name
'Kalutharage, Nishantha'
'Yi, Chae S.'

_publ_section_title
;
 Scope and Mechanistic Analysis for Chemoselective Hydrogenolysis of
 Carbonyl Compounds Catalyzed by a Cationic Ruthenium Hydride Complex with
 a Tunable Phenol Ligand.
;
_journal_issue 34
_journal_name_full 'Journal of the American Chemical Society'
_journal_page_first 11105
_journal_page_last 11114
_journal_paper_doi 10.1021/jacs.5b06097
_journal_volume 137
_journal_year 2015
_chemical_formula_moiety 'C54 H81 O6 P2 Ru2, B F4, 0.78(C1 H2 Cl2)'
_chemical_formula_sum 'C54.78 H82.57 B Cl1.57 F4 O6 P2 Ru2'
_chemical_formula_weight 1243.55
_chemical_name_systematic
;
 ? 
;
_space_group_crystal_system monoclinic
_space_group_IT_number 15
_space_group_name_Hall '-C 2yc'
_space_group_name_H-M_alt 'C 1 2/c 1'
_symmetry_space_group_name_Hall '-C 2yc'
_symmetry_space_group_name_H-M 'C 1 2/c 1'
_atom_sites_solution_hydrogens geom
_atom_sites_solution_primary iterative
_atom_sites_solution_secondary difmap
_audit_creation_date 2014-02-04
_audit_creation_method
;
Olex2 1.2
(compiled 2013.12.10 svn.r2850 for OlexSys, GUI svn.r4736)
;
_cell_angle_alpha 90.00
_cell_angle_beta 107.1132(19)
_cell_angle_gamma 90.00
_cell_formula_units_Z 4
_cell_length_a 19.8500(4)
_cell_length_b 17.9759(3)
_cell_length_c 16.6953(3)
_cell_measurement_reflns_used 16594
_cell_measurement_temperature 100.00(10)
_cell_measurement_theta_max 29.1800
_cell_measurement_theta_min 3.1120
_cell_volume 5693.49(19)
_computing_cell_refinement
;
CrysAlisPro, Agilent Technologies,
Version 1.171.36.28 (release 01-02-2013 CrysAlis171 .NET)
(compiled Feb  1 2013,16:14:44)
;
_computing_data_collection
;
CrysAlisPro, Agilent Technologies,
Version 1.171.36.28 (release 01-02-2013 CrysAlis171 .NET)
(compiled Feb  1 2013,16:14:44)
;
_computing_data_reduction
;
CrysAlisPro, Agilent Technologies,
Version 1.171.36.28 (release 01-02-2013 CrysAlis171 .NET)
(compiled Feb  1 2013,16:14:44)
;
_computing_molecular_graphics 'Olex2 (Dolomanov et al., 2009)'
_computing_publication_material 'Olex2 (Dolomanov et al., 2009)'
_computing_structure_refinement 'XL (Sheldrick, 2008)'
_computing_structure_solution 'olex2.solve (Bourhis et al., 2013)'
_diffrn_ambient_temperature 100.00(10)
_diffrn_detector_area_resol_mean 10.3756
_diffrn_measured_fraction_theta_full 0.994
_diffrn_measured_fraction_theta_max 0.896
_diffrn_measurement_device_type 'SuperNova, Dual, Cu at zero, Atlas'
_diffrn_measurement_method '\w scans'
_diffrn_orient_matrix_UB_11 0.0076497000
_diffrn_orient_matrix_UB_12 -0.0351813000
_diffrn_orient_matrix_UB_13 -0.0144855000
_diffrn_orient_matrix_UB_21 -0.0342935000
_diffrn_orient_matrix_UB_22 -0.0125731000
_diffrn_orient_matrix_UB_23 -0.0018336000
_diffrn_orient_matrix_UB_31 -0.0128043000
_diffrn_orient_matrix_UB_32 0.0126768000
_diffrn_orient_matrix_UB_33 -0.0419878000
_diffrn_radiation_monochromator mirror
_diffrn_radiation_type MoK\a
_diffrn_radiation_wavelength 0.71073
_diffrn_reflns_av_R_equivalents 0.0353
_diffrn_reflns_av_unetI/netI 0.0322
_diffrn_reflns_limit_h_max 25
_diffrn_reflns_limit_h_min -26
_diffrn_reflns_limit_k_max 23
_diffrn_reflns_limit_k_min -23
_diffrn_reflns_limit_l_max 21
_diffrn_reflns_limit_l_min -23
_diffrn_reflns_number 32469
_diffrn_reflns_theta_full 27.00
_diffrn_reflns_theta_max 29.47
_diffrn_reflns_theta_min 2.81
_diffrn_source 'SuperNova (Mo) X-ray Source'
_exptl_absorpt_coefficient_mu 0.720
_exptl_absorpt_correction_T_max 0.961
_exptl_absorpt_correction_T_min 0.777
_exptl_absorpt_correction_type gaussian
_exptl_absorpt_process_details
;
CrysAlisPro, Agilent Technologies,
Version 1.171.36.28 (release 01-02-2013 CrysAlis171 .NET)
(compiled Feb  1 2013,16:14:44)
Numerical absorption correction based on gaussian integration over
            a multifaceted crystal model
;
_exptl_crystal_colour orange
_exptl_crystal_colour_primary orange
_exptl_crystal_density_diffrn 1.451
_exptl_crystal_density_method 'not measured'
_exptl_crystal_description needle
_exptl_crystal_F_000 2579
_exptl_crystal_size_max 0.6545
_exptl_crystal_size_mid 0.082
_exptl_crystal_size_min 0.0667
_refine_diff_density_max 0.850
_refine_diff_density_min -0.602
_refine_diff_density_rms 0.075
_refine_ls_extinction_method none
_refine_ls_goodness_of_fit_ref 1.090
_refine_ls_hydrogen_treatment mixed
_refine_ls_matrix_type full
_refine_ls_number_parameters 389
_refine_ls_number_reflns 7101
_refine_ls_number_restraints 24
_refine_ls_restrained_S_all 1.103
_refine_ls_R_factor_all 0.0401
_refine_ls_R_factor_gt 0.0324
_refine_ls_shift/su_max 0.001
_refine_ls_shift/su_mean 0.000
_refine_ls_structure_factor_coef Fsqd
_refine_ls_weighting_details 'calc w=1/[\s^2^(Fo^2^)+(0.0249P)^2^+12.8253P] where P=(Fo^2^+2Fc^2^)/3'
_refine_ls_weighting_scheme calc
_refine_ls_wR_factor_gt 0.0730
_refine_ls_wR_factor_ref 0.0766
_reflns_number_gt 6206
_reflns_number_total 7101
_reflns_threshold_expression >2sigma(I)
_cod_data_source_file ja5b06097_si_004.cif
_cod_data_source_block yi2r
_cod_original_cell_volume 5693.49(17)
_cod_database_code 4124361
_chemical_oxdiff_formula 'Ru B F4 C27 O3 H42 P'
_reflns_odcompleteness_completeness 99.82
_reflns_odcompleteness_iscentric 1
_reflns_odcompleteness_theta 26.32
_olex2_refinement_description
;
1. Fixed Uiso
 At 1.2 times of:
  All C(H) groups, All C(H,H) groups
 At 1.5 times of:
  All C(H,H,H) groups
2. Restrained distances
 B1-F1 = B1-F2 = B1-F3 = B1-F4
 1.30896 with sigma of 0.02
 C1S-Cl1 = C1S-Cl2 = C2S-Cl3 = C2S-Cl4
 1.74271 with sigma of 0.02
3. Rigid bond restraints
 B1, F1, F2, F3, F4
 with sigma for 1-2 distances of 0.01 and sigma for 1-3 distances of 0.01
 C1S, Cl1, Cl2
 with sigma for 1-2 distances of 0.01 and sigma for 1-3 distances of 0.01
 C2S, Cl3, Cl4
 with sigma for 1-2 distances of 0.01 and sigma for 1-3 distances of 0.01
4. Uiso/Uaniso restraints and constraints
Uanis(C1S) = Uanis(C2S)
5. Others
 Sof(Cl1)=Sof(Cl2)=Sof(C1S)=Sof(H1SA)=Sof(H1SB)=FVAR(1)
 Sof(Cl3)=Sof(Cl4)=Sof(C2S)=Sof(H2SA)=Sof(H2SB)=FVAR(4)
 Fixed Sof: F1(0.5) F2(0.5) F3(0.5) F4(0.5) B1(0.5)
6.a Ternary CH refined with riding coordinates:
 C9(H9), C15(H15), C21(H21)
6.b Secondary CH2 refined with riding coordinates:
 C10(H10A,H10B), C11(H11A,H11B), C12(H12A,H12B), C13(H13A,H13B), C14(H14A,
 H14B), C16(H16A,H16B), C17(H17A,H17B), C18(H18A,H18B), C19(H19A,H19B),
 C20(H20A,H20B), C22(H22A,H22B), C23(H23A,H23B), C24(H24A,H24B), C25(H25A,H25B),
  C26(H26A,H26B), C2S(H2SA,H2SB), C1S(H1SA,H1SB)
6.c Aromatic/amide H refined with riding coordinates:
 C3(H3), C4(H4), C5(H5), C6(H6)
6.d Idealised Me refined as rotating group:
 C8(H8A,H8B,H8C)
;

loop_
_space_group_symop_id
_space_group_symop_operation_xyz
1 'x, y, z'
2 '-x, y, -z+1/2'
3 'x+1/2, y+1/2, z'
4 '-x+1/2, y+1/2, -z+1/2'
5 '-x, -y, -z'
6 'x, -y, z-1/2'
7 '-x+1/2, -y+1/2, -z'
8 'x+1/2, -y+1/2, z-1/2'

loop_
_atom_site_label
_atom_site_type_symbol
_atom_site_fract_x
_atom_site_fract_y
_atom_site_fract_z
_atom_site_U_iso_or_equiv
_atom_site_adp_type
_atom_site_occupancy
_atom_site_symmetry_multiplicity
_atom_site_calc_flag
_atom_site_disorder_assembly
_atom_site_disorder_group
_atom_site_refinement_flags_posn
_atom_site_refinement_flags_adp
Ru1 Ru 0.467743(9) 0.649655(9) 0.310128(10) 0.01562(6) Uani 1 1 d . . . .
H H 0.5000 0.5850(19) 0.2500 0.020(9) Uiso 1 2 d . . S T
P1 P 0.36575(3) 0.58341(3) 0.30186(3) 0.01572(11) Uani 1 1 d . . . .
O1 O 0.43620(8) 0.70818(8) 0.19795(9) 0.0189(3) Uani 1 1 d . . . .
O2 O 0.43058(8) 0.73773(9) 0.36472(10) 0.0225(3) Uani 1 1 d . . . .
O3 O 0.54001(9) 0.56219(10) 0.46347(10) 0.0278(4) Uani 1 1 d . . . .
C1 C 0.42353(11) 0.78135(12) 0.18873(14) 0.0220(5) Uani 1 1 d . . . .
C2 C 0.41107(12) 0.82738(13) 0.25219(16) 0.0250(5) Uani 1 1 d . . . .
C3 C 0.39845(13) 0.90414(14) 0.23401(18) 0.0328(6) Uani 1 1 d . . . .
H3 H 0.3897 0.9357 0.2755 0.039 Uiso 1 1 calc . . R .
C4 C 0.39846(14) 0.93426(14) 0.15882(19) 0.0375(7) Uani 1 1 d . . . .
H4 H 0.3903 0.9860 0.1487 0.045 Uiso 1 1 calc . . R .
C5 C 0.41050(13) 0.88856(15) 0.09745(17) 0.0345(6) Uani 1 1 d . . . .
H5 H 0.4112 0.9094 0.0454 0.041 Uiso 1 1 calc . . R .
C6 C 0.42148(12) 0.81313(14) 0.11117(15) 0.0266(5) Uani 1 1 d . . . .
H6 H 0.4277 0.7824 0.0676 0.032 Uiso 1 1 calc . . R .
C7 C 0.41336(12) 0.80170(13) 0.33601(16) 0.0261(5) Uani 1 1 d . . . .
C8 C 0.39496(16) 0.85462(15) 0.3963(2) 0.0393(7) Uani 1 1 d . . . .
H8A H 0.3946 0.8277 0.4472 0.059 Uiso 1 1 calc . . GR .
H8B H 0.3483 0.8760 0.3701 0.059 Uiso 1 1 calc . . GR .
H8C H 0.4301 0.8945 0.4109 0.059 Uiso 1 1 calc . . GR .
C9 C 0.29830(11) 0.59218(12) 0.19908(12) 0.0168(4) Uani 1 1 d . . . .
H9 H 0.2584 0.5581 0.1989 0.020 Uiso 1 1 calc . . R .
C10 C 0.26869(11) 0.67175(12) 0.18321(13) 0.0188(4) Uani 1 1 d . . . .
H10A H 0.2422 0.6834 0.2235 0.023 Uiso 1 1 calc . . R .
H10B H 0.3082 0.7075 0.1925 0.023 Uiso 1 1 calc . . R .
C11 C 0.22000(12) 0.68026(13) 0.09390(13) 0.0217(5) Uani 1 1 d . . . .
H11A H 0.1778 0.6486 0.0866 0.026 Uiso 1 1 calc . . R .
H11B H 0.2042 0.7326 0.0844 0.026 Uiso 1 1 calc . . R .
C12 C 0.25736(12) 0.65807(12) 0.02967(13) 0.0216(5) Uani 1 1 d . . . .
H12A H 0.2252 0.6651 -0.0276 0.026 Uiso 1 1 calc . . R .
H12B H 0.2992 0.6901 0.0361 0.026 Uiso 1 1 calc . . R .
C13 C 0.28014(12) 0.57703(12) 0.04229(13) 0.0210(4) Uani 1 1 d . . . .
H13A H 0.3040 0.5627 0.0002 0.025 Uiso 1 1 calc . . R .
H13B H 0.2382 0.5449 0.0343 0.025 Uiso 1 1 calc . . R .
C14 C 0.33027(11) 0.56579(12) 0.13035(12) 0.0182(4) Uani 1 1 d . . . .
H14A H 0.3744 0.5936 0.1356 0.022 Uiso 1 1 calc . . R .
H14B H 0.3423 0.5124 0.1388 0.022 Uiso 1 1 calc . . R .
C15 C 0.37385(11) 0.48180(12) 0.32456(13) 0.0189(4) Uani 1 1 d . . . .
H15 H 0.3840 0.4768 0.3866 0.023 Uiso 1 1 calc . . R .
C16 C 0.43522(12) 0.44296(12) 0.30234(14) 0.0220(5) Uani 1 1 d . . . .
H16A H 0.4269 0.4447 0.2409 0.026 Uiso 1 1 calc . . R .
H16B H 0.4797 0.4698 0.3293 0.026 Uiso 1 1 calc . . R .
C17 C 0.44230(13) 0.36191(13) 0.33161(15) 0.0256(5) Uani 1 1 d . . . .
H17A H 0.4804 0.3378 0.3138 0.031 Uiso 1 1 calc . . R .
H17B H 0.4558 0.3606 0.3936 0.031 Uiso 1 1 calc . . R .
C18 C 0.37415(13) 0.31801(13) 0.29641(15) 0.0272(5) Uani 1 1 d . . . .
H18A H 0.3638 0.3131 0.2349 0.033 Uiso 1 1 calc . . R .
H18B H 0.3798 0.2674 0.3209 0.033 Uiso 1 1 calc . . R .
C19 C 0.31306(13) 0.35732(13) 0.31667(16) 0.0261(5) Uani 1 1 d . . . .
H19A H 0.3211 0.3569 0.3781 0.031 Uiso 1 1 calc . . R .
H19B H 0.2688 0.3300 0.2903 0.031 Uiso 1 1 calc . . R .
C20 C 0.30532(12) 0.43772(12) 0.28527(14) 0.0220(5) Uani 1 1 d . . . .
H20A H 0.2657 0.4618 0.3001 0.026 Uiso 1 1 calc . . R .
H20B H 0.2944 0.4382 0.2235 0.026 Uiso 1 1 calc . . R .
C21 C 0.32413(11) 0.62221(12) 0.37889(13) 0.0188(4) Uani 1 1 d . . . .
H21 H 0.3160 0.6761 0.3644 0.023 Uiso 1 1 calc . . R .
C22 C 0.37336(12) 0.62036(13) 0.46927(13) 0.0229(5) Uani 1 1 d . . . .
H22A H 0.3807 0.5682 0.4889 0.028 Uiso 1 1 calc . . R .
H22B H 0.4198 0.6415 0.4708 0.028 Uiso 1 1 calc . . R .
C23 C 0.34184(13) 0.66493(14) 0.52736(14) 0.0251(5) Uani 1 1 d . . . .
H23A H 0.3730 0.6606 0.5856 0.030 Uiso 1 1 calc . . R .
H23B H 0.3397 0.7181 0.5113 0.030 Uiso 1 1 calc . . R .
C24 C 0.26833(14) 0.63846(14) 0.52401(15) 0.0280(5) Uani 1 1 d . . . .
H24A H 0.2482 0.6722 0.5578 0.034 Uiso 1 1 calc . . R .
H24B H 0.2714 0.5881 0.5487 0.034 Uiso 1 1 calc . . R .
C25 C 0.21975(13) 0.63643(14) 0.43406(15) 0.0272(5) Uani 1 1 d . . . .
H25A H 0.2111 0.6879 0.4123 0.033 Uiso 1 1 calc . . R .
H25B H 0.1739 0.6146 0.4336 0.033 Uiso 1 1 calc . . R .
C26 C 0.25168(12) 0.59062(13) 0.37656(14) 0.0223(5) Uani 1 1 d . . . .
H26A H 0.2568 0.5381 0.3953 0.027 Uiso 1 1 calc . . R .
H26B H 0.2199 0.5921 0.3184 0.027 Uiso 1 1 calc . . R .
C27 C 0.51062(12) 0.59616(13) 0.40463(13) 0.0206(4) Uani 1 1 d . . . .
F1 F 0.0787(8) 0.5637(7) 0.1629(10) 0.163(5) Uani 0.50 1 d A -1 D U
F2 F 0.0440(2) 0.6475(2) 0.0694(3) 0.0656(12) Uani 0.50 1 d A -1 D U
F3 F -0.0309(5) 0.5902(4) 0.1201(8) 0.177(4) Uani 0.50 1 d A -1 D U
F4 F 0.0257(4) 0.5259(3) 0.0504(6) 0.148(3) Uani 0.50 1 d A -1 D U
B1 B 0.0327(6) 0.5818(6) 0.1058(7) 0.066(3) Uani 0.50 1 d A -1 D U
Cl3 Cl -0.0190(5) 0.6855(4) 0.1085(10) 0.105(6) Uani 0.157(6) 1 d B -3 D U
Cl4 Cl 0.0885(6) 0.6162(12) 0.2300(17) 0.191(12) Uani 0.157(6) 1 d B -3 D U
C2S C 0.0253(16) 0.5973(15) 0.133(2) 0.103(6) Uani 0.157(6) 1 d B -3 D U
H2SA H -0.0077 0.5577 0.1390 0.123 Uiso 0.157(6) 1 calc B -3 R .
H2SB H 0.0479 0.5825 0.0903 0.123 Uiso 0.157(6) 1 calc B -3 R .
Cl1 Cl -0.0355(4) 0.6825(4) 0.1743(9) 0.124(4) Uani 0.235(6) 1 d C -2 D U
Cl2 Cl 0.0882(4) 0.5868(4) 0.1708(5) 0.0658(19) Uani 0.235(6) 1 d C -2 D U
C1S C 0.0190(9) 0.6063(11) 0.2057(17) 0.103(6) Uani 0.235(6) 1 d C -2 D U
H1SA H 0.0377 0.6095 0.2675 0.123 Uiso 0.235(6) 1 calc C -2 R .
H1SB H -0.0120 0.5620 0.1934 0.123 Uiso 0.235(6) 1 calc C -2 R .

loop_
_atom_site_aniso_label
_atom_site_aniso_U_11
_atom_site_aniso_U_22
_atom_site_aniso_U_33
_atom_site_aniso_U_23
_atom_site_aniso_U_13
_atom_site_aniso_U_12
Ru1 0.01398(10) 0.01853(9) 0.01437(9) -0.00068(6) 0.00420(6) 0.00031(6)
P1 0.0146(3) 0.0185(3) 0.0143(2) 0.00140(19) 0.0046(2) 0.0012(2)
O1 0.0155(7) 0.0202(7) 0.0210(7) 0.0029(6) 0.0055(6) 0.0012(6)
O2 0.0190(8) 0.0226(8) 0.0283(8) -0.0050(6) 0.0105(6) -0.0010(6)
O3 0.0230(9) 0.0416(10) 0.0183(8) 0.0064(7) 0.0049(7) 0.0064(7)
C1 0.0104(10) 0.0224(11) 0.0298(12) 0.0033(9) 0.0005(8) 0.0010(8)
C2 0.0139(11) 0.0222(11) 0.0368(13) -0.0011(10) 0.0042(9) -0.0004(9)
C3 0.0227(13) 0.0237(12) 0.0476(16) -0.0023(11) 0.0036(11) 0.0021(10)
C4 0.0290(14) 0.0215(12) 0.0519(17) 0.0064(11) -0.0040(12) 0.0013(10)
C5 0.0249(13) 0.0311(13) 0.0390(14) 0.0127(11) -0.0038(11) -0.0022(11)
C6 0.0180(12) 0.0287(12) 0.0286(12) 0.0064(10) -0.0003(9) -0.0012(9)
C7 0.0162(11) 0.0233(11) 0.0405(14) -0.0056(10) 0.0108(10) -0.0022(9)
C8 0.0434(17) 0.0295(14) 0.0550(18) -0.0076(12) 0.0301(14) 0.0014(12)
C9 0.0147(10) 0.0202(10) 0.0153(9) 0.0008(8) 0.0039(8) 0.0000(8)
C10 0.0173(11) 0.0200(10) 0.0190(10) 0.0010(8) 0.0053(8) 0.0011(8)
C11 0.0202(11) 0.0224(11) 0.0202(11) 0.0023(8) 0.0024(9) 0.0040(9)
C12 0.0225(12) 0.0241(11) 0.0169(10) 0.0018(8) 0.0037(9) 0.0026(9)
C13 0.0224(12) 0.0233(11) 0.0161(10) -0.0020(8) 0.0036(8) 0.0008(9)
C14 0.0179(11) 0.0199(10) 0.0155(10) -0.0003(8) 0.0031(8) 0.0021(8)
C15 0.0205(11) 0.0194(10) 0.0177(10) 0.0033(8) 0.0070(8) 0.0015(8)
C16 0.0208(12) 0.0227(11) 0.0241(11) 0.0020(9) 0.0088(9) 0.0018(9)
C17 0.0294(13) 0.0246(12) 0.0245(11) 0.0038(9) 0.0105(10) 0.0079(10)
C18 0.0357(14) 0.0206(11) 0.0282(12) 0.0024(9) 0.0140(10) 0.0014(10)
C19 0.0294(13) 0.0219(11) 0.0301(12) 0.0033(9) 0.0139(10) -0.0011(9)
C20 0.0217(12) 0.0213(11) 0.0245(11) 0.0020(9) 0.0092(9) -0.0006(9)
C21 0.0190(11) 0.0215(10) 0.0175(10) 0.0016(8) 0.0077(8) 0.0023(9)
C22 0.0241(12) 0.0291(12) 0.0165(10) 0.0009(9) 0.0073(9) 0.0036(10)
C23 0.0278(13) 0.0299(12) 0.0200(11) -0.0017(9) 0.0108(9) 0.0033(10)
C24 0.0341(14) 0.0276(12) 0.0295(12) -0.0020(10) 0.0206(11) 0.0021(10)
C25 0.0230(13) 0.0302(12) 0.0330(13) -0.0033(10) 0.0151(10) 0.0010(10)
C26 0.0204(12) 0.0237(11) 0.0251(11) 0.0011(9) 0.0104(9) 0.0004(9)
C27 0.0170(11) 0.0280(11) 0.0190(10) -0.0030(9) 0.0089(8) -0.0022(9)
F1 0.168(9) 0.109(9) 0.195(9) 0.079(7) 0.028(7) 0.007(7)
F2 0.045(2) 0.067(3) 0.085(3) 0.028(2) 0.019(2) -0.0083(19)
F3 0.149(6) 0.126(6) 0.318(12) 0.103(7) 0.166(8) 0.020(5)
F4 0.182(8) 0.056(3) 0.219(8) 0.038(4) 0.079(6) 0.004(4)
B1 0.070(7) 0.055(5) 0.099(7) 0.033(5) 0.063(6) 0.013(5)
Cl3 0.062(5) 0.035(3) 0.165(11) -0.005(5) -0.050(6) -0.002(3)
Cl4 0.056(6) 0.181(17) 0.28(2) 0.135(16) -0.032(11) -0.024(9)
C2S 0.035(8) 0.093(11) 0.181(17) 0.095(13) 0.033(8) 0.018(7)
Cl1 0.071(4) 0.079(4) 0.192(10) -0.026(5) -0.009(5) 0.003(3)
Cl2 0.060(3) 0.049(3) 0.090(4) 0.020(3) 0.025(3) -0.009(2)
C1S 0.035(8) 0.093(11) 0.181(17) 0.095(13) 0.033(8) 0.018(7)

loop_
_atom_type_symbol
_atom_type_description
_atom_type_scat_dispersion_real
_atom_type_scat_dispersion_imag
_atom_type_scat_source
C C 0.0033 0.0016 'International Tables Vol C Tables 4.2.6.8 and 6.1.1.4'
H H 0.0000 0.0000 'International Tables Vol C Tables 4.2.6.8 and 6.1.1.4'
B B 0.0013 0.0007 'International Tables Vol C Tables 4.2.6.8 and 6.1.1.4'
Cl Cl 0.1484 0.1585 'International Tables Vol C Tables 4.2.6.8 and 6.1.1.4'
F F 0.0171 0.0103 'International Tables Vol C Tables 4.2.6.8 and 6.1.1.4'
O O 0.0106 0.0060 'International Tables Vol C Tables 4.2.6.8 and 6.1.1.4'
P P 0.1023 0.0942 'International Tables Vol C Tables 4.2.6.8 and 6.1.1.4'
Ru Ru -1.2594 0.8363 'International Tables Vol C Tables 4.2.6.8 and 6.1.1.4'

loop_
_exptl_crystal_face_index_h
_exptl_crystal_face_index_k
_exptl_crystal_face_index_l
_exptl_crystal_face_perp_dist
_exptl_oxdiff_crystal_face_indexfrac_h
_exptl_oxdiff_crystal_face_indexfrac_k
_exptl_oxdiff_crystal_face_indexfrac_l
_exptl_oxdiff_crystal_face_x
_exptl_oxdiff_crystal_face_y
_exptl_oxdiff_crystal_face_z
-18 -19 0 0.0393 -18.0002 -19.0000 0.0001 0.5307 0.8562 -0.0104
18 19 0 0.0273 18.0002 19.0000 -0.0001 -0.5307 -0.8562 0.0104
-18 19 1 0.0293 -17.9998 19.0000 0.9997 -0.8206 0.3766 0.4294
18 -19 -1 0.0443 17.9998 -19.0000 -0.9997 0.8206 -0.3766 -0.4294
-6 -2 23 0.3239 -5.9998 -2.0000 23.0000 -0.3087 0.1887 -0.9142
6 2 -23 0.3239 5.9998 2.0000 -23.0000 0.3087 -0.1887 0.9142

loop_
_geom_angle_atom_site_label_1
_geom_angle_atom_site_label_2
_geom_angle_atom_site_label_3
_geom_angle
_geom_angle_site_symmetry_1
_geom_angle_site_symmetry_3
Ru1 Ru1 H 40.9(8) 2_655 .
P1 Ru1 Ru1 123.844(15) . 2_655
P1 Ru1 H 94.8(6) . .
O1 Ru1 Ru1 49.09(4) 2_655 2_655
O1 Ru1 Ru1 53.73(4) . 2_655
O1 Ru1 H 83.4(6) . .
O1 Ru1 H 79.4(7) 2_655 .
O1 Ru1 P1 100.38(4) . .
O1 Ru1 P1 172.91(4) 2_655 .
O1 Ru1 O1 75.00(7) . 2_655
O2 Ru1 Ru1 129.87(4) . 2_655
O2 Ru1 H 170.3(8) . .
O2 Ru1 P1 90.06(5) . .
O2 Ru1 O1 95.06(6) . 2_655
O2 Ru1 O1 87.57(6) . .
C27 Ru1 Ru1 116.26(7) . 2_655
C27 Ru1 H 89.4(6) . .
C27 Ru1 P1 87.59(7) . .
C27 Ru1 O1 96.42(8) . 2_655
C27 Ru1 O1 169.66(8) . .
C27 Ru1 O2 99.09(8) . .
C9 P1 Ru1 113.16(7) . .
C9 P1 C15 105.57(10) . .
C9 P1 C21 105.24(10) . .
C15 P1 Ru1 118.04(7) . .
C21 P1 Ru1 108.94(7) . .
C21 P1 C15 104.88(10) . .
Ru1 O1 Ru1 77.17(5) . 2_655
C1 O1 Ru1 126.50(13) . 2_655
C1 O1 Ru1 126.69(14) . .
C7 O2 Ru1 128.75(16) . .
O1 C1 C2 123.6(2) . .
O1 C1 C6 117.3(2) . .
C6 C1 C2 119.1(2) . .
C1 C2 C7 124.5(2) . .
C3 C2 C1 117.7(2) . .
C3 C2 C7 117.8(2) . .
C2 C3 H3 118.9 . .
C4 C3 C2 122.3(3) . .
C4 C3 H3 118.9 . .
C3 C4 H4 120.3 . .
C3 C4 C5 119.3(2) . .
C5 C4 H4 120.3 . .
C4 C5 H5 119.6 . .
C6 C5 C4 120.8(3) . .
C6 C5 H5 119.6 . .
C1 C6 H6 119.6 . .
C5 C6 C1 120.8(2) . .
C5 C6 H6 119.6 . .
O2 C7 C2 125.7(2) . .
O2 C7 C8 114.6(2) . .
C2 C7 C8 119.7(2) . .
C7 C8 H8A 109.5 . .
C7 C8 H8B 109.5 . .
C7 C8 H8C 109.5 . .
H8A C8 H8B 109.5 . .
H8A C8 H8C 109.5 . .
H8B C8 H8C 109.5 . .
P1 C9 H9 107.9 . .
C10 C9 P1 112.02(14) . .
C10 C9 H9 107.9 . .
C10 C9 C14 112.21(17) . .
C14 C9 P1 108.72(14) . .
C14 C9 H9 107.9 . .
C9 C10 H10A 109.4 . .
C9 C10 H10B 109.4 . .
H10A C10 H10B 108.0 . .
C11 C10 C9 111.16(17) . .
C11 C10 H10A 109.4 . .
C11 C10 H10B 109.4 . .
C10 C11 H11A 109.4 . .
C10 C11 H11B 109.4 . .
H11A C11 H11B 108.0 . .
C12 C11 C10 111.18(18) . .
C12 C11 H11A 109.4 . .
C12 C11 H11B 109.4 . .
C11 C12 H12A 109.7 . .
C11 C12 H12B 109.7 . .
H12A C12 H12B 108.2 . .
C13 C12 C11 109.82(18) . .
C13 C12 H12A 109.7 . .
C13 C12 H12B 109.7 . .
C12 C13 H13A 109.6 . .
C12 C13 H13B 109.6 . .
C12 C13 C14 110.05(17) . .
H13A C13 H13B 108.2 . .
C14 C13 H13A 109.6 . .
C14 C13 H13B 109.6 . .
C9 C14 H14A 109.1 . .
C9 C14 H14B 109.1 . .
C13 C14 C9 112.45(17) . .
C13 C14 H14A 109.1 . .
C13 C14 H14B 109.1 . .
H14A C14 H14B 107.8 . .
P1 C15 H15 106.1 . .
C16 C15 P1 114.97(15) . .
C16 C15 H15 106.1 . .
C16 C15 C20 108.99(18) . .
C20 C15 P1 113.84(15) . .
C20 C15 H15 106.1 . .
C15 C16 H16A 109.4 . .
C15 C16 H16B 109.4 . .
H16A C16 H16B 108.0 . .
C17 C16 C15 111.06(18) . .
C17 C16 H16A 109.4 . .
C17 C16 H16B 109.4 . .
C16 C17 H17A 109.1 . .
C16 C17 H17B 109.1 . .
H17A C17 H17B 107.8 . .
C18 C17 C16 112.43(19) . .
C18 C17 H17A 109.1 . .
C18 C17 H17B 109.1 . .
C17 C18 H18A 109.6 . .
C17 C18 H18B 109.6 . .
H18A C18 H18B 108.1 . .
C19 C18 C17 110.3(2) . .
C19 C18 H18A 109.6 . .
C19 C18 H18B 109.6 . .
C18 C19 H19A 109.3 . .
C18 C19 H19B 109.3 . .
C18 C19 C20 111.60(19) . .
H19A C19 H19B 108.0 . .
C20 C19 H19A 109.3 . .
C20 C19 H19B 109.3 . .
C15 C20 H20A 109.5 . .
C15 C20 H20B 109.5 . .
C19 C20 C15 110.62(19) . .
C19 C20 H20A 109.5 . .
C19 C20 H20B 109.5 . .
H20A C20 H20B 108.1 . .
P1 C21 H21 105.6 . .
C22 C21 P1 112.81(15) . .
C22 C21 H21 105.6 . .
C26 C21 P1 116.60(15) . .
C26 C21 H21 105.6 . .
C26 C21 C22 109.67(18) . .
C21 C22 H22A 109.5 . .
C21 C22 H22B 109.5 . .
H22A C22 H22B 108.1 . .
C23 C22 C21 110.55(19) . .
C23 C22 H22A 109.5 . .
C23 C22 H22B 109.5 . .
C22 C23 H23A 109.1 . .
C22 C23 H23B 109.1 . .
H23A C23 H23B 107.9 . .
C24 C23 C22 112.4(2) . .
C24 C23 H23A 109.1 . .
C24 C23 H23B 109.1 . .
C23 C24 H24A 109.3 . .
C23 C24 H24B 109.3 . .
C23 C24 C25 111.40(19) . .
H24A C24 H24B 108.0 . .
C25 C24 H24A 109.3 . .
C25 C24 H24B 109.3 . .
C24 C25 H25A 109.3 . .
C24 C25 H25B 109.3 . .
C24 C25 C26 111.7(2) . .
H25A C25 H25B 107.9 . .
C26 C25 H25A 109.3 . .
C26 C25 H25B 109.3 . .
C21 C26 C25 109.97(19) . .
C21 C26 H26A 109.7 . .
C21 C26 H26B 109.7 . .
C25 C26 H26A 109.7 . .
C25 C26 H26B 109.7 . .
H26A C26 H26B 108.2 . .
O3 C27 Ru1 177.43(19) . .
F1 B1 F2 114.4(11) . .
F1 B1 F3 115.9(12) . .
F1 B1 F4 104.6(11) . .
F3 B1 F2 105.2(7) . .
F4 B1 F2 109.5(8) . .
F4 B1 F3 106.9(10) . .
Cl3 C2S H2SA 111.3 . .
Cl3 C2S H2SB 111.3 . .
Cl4 C2S Cl3 102.1(16) . .
Cl4 C2S H2SA 111.3 . .
Cl4 C2S H2SB 111.3 . .
H2SA C2S H2SB 109.2 . .
Cl1 C1S H1SA 106.3 . .
Cl1 C1S H1SB 106.3 . .
Cl2 C1S Cl1 124.2(11) . .
Cl2 C1S H1SA 106.3 . .
Cl2 C1S H1SB 106.3 . .
H1SA C1S H1SB 106.4 . .

loop_
_geom_bond_atom_site_label_1
_geom_bond_atom_site_label_2
_geom_bond_distance
_geom_bond_site_symmetry_2
Ru1 Ru1 2.6802(3) 2_655
Ru1 H 1.77(2) .
Ru1 P1 2.3177(6) .
Ru1 O1 2.0775(14) .
Ru1 O1 2.2163(15) 2_655
Ru1 O2 2.0682(15) .
Ru1 C27 1.830(2) .
P1 C9 1.847(2) .
P1 C15 1.863(2) .
P1 C21 1.857(2) .
O1 Ru1 2.2163(15) 2_655
O1 C1 1.340(3) .
O2 C7 1.254(3) .
O3 C27 1.158(3) .
C1 C2 1.422(3) .
C1 C6 1.405(3) .
C2 C3 1.419(3) .
C2 C7 1.461(4) .
C3 H3 0.9500 .
C3 C4 1.367(4) .
C4 H4 0.9500 .
C4 C5 1.388(4) .
C5 H5 0.9500 .
C5 C6 1.382(3) .
C6 H6 0.9500 .
C7 C8 1.506(3) .
C8 H8A 0.9800 .
C8 H8B 0.9800 .
C8 H8C 0.9800 .
C9 H9 1.0000 .
C9 C10 1.539(3) .
C9 C14 1.540(3) .
C10 H10A 0.9900 .
C10 H10B 0.9900 .
C10 C11 1.527(3) .
C11 H11A 0.9900 .
C11 H11B 0.9900 .
C11 C12 1.526(3) .
C12 H12A 0.9900 .
C12 H12B 0.9900 .
C12 C13 1.521(3) .
C13 H13A 0.9900 .
C13 H13B 0.9900 .
C13 C14 1.527(3) .
C14 H14A 0.9900 .
C14 H14B 0.9900 .
C15 H15 1.0000 .
C15 C16 1.541(3) .
C15 C20 1.544(3) .
C16 H16A 0.9900 .
C16 H16B 0.9900 .
C16 C17 1.530(3) .
C17 H17A 0.9900 .
C17 H17B 0.9900 .
C17 C18 1.527(4) .
C18 H18A 0.9900 .
C18 H18B 0.9900 .
C18 C19 1.525(3) .
C19 H19A 0.9900 .
C19 H19B 0.9900 .
C19 C20 1.530(3) .
C20 H20A 0.9900 .
C20 H20B 0.9900 .
C21 H21 1.0000 .
C21 C22 1.538(3) .
C21 C26 1.536(3) .
C22 H22A 0.9900 .
C22 H22B 0.9900 .
C22 C23 1.527(3) .
C23 H23A 0.9900 .
C23 H23B 0.9900 .
C23 C24 1.520(3) .
C24 H24A 0.9900 .
C24 H24B 0.9900 .
C24 C25 1.528(3) .
C25 H25A 0.9900 .
C25 H25B 0.9900 .
C25 C26 1.536(3) .
C26 H26A 0.9900 .
C26 H26B 0.9900 .
F1 B1 1.156(14) .
F2 B1 1.377(10) .
F3 B1 1.359(10) .
F4 B1 1.344(12) .
Cl3 C2S 1.80(2) .
Cl4 C2S 1.76(2) .
C2S H2SA 0.9900 .
C2S H2SB 0.9900 .
Cl1 C1S 1.728(14) .
Cl2 C1S 1.679(16) .
C1S H1SA 0.9900 .
C1S H1SB 0.9900 .

loop_
_geom_torsion_atom_site_label_1
_geom_torsion_atom_site_label_2
_geom_torsion_atom_site_label_3
_geom_torsion_atom_site_label_4
_geom_torsion
_geom_torsion_site_symmetry_1
_geom_torsion_site_symmetry_4
Ru1 Ru1 P1 C9 -45.05(8) 2_655 .
Ru1 Ru1 P1 C15 78.91(8) 2_655 .
Ru1 Ru1 P1 C21 -161.73(7) 2_655 .
Ru1 Ru1 O1 C1 -126.24(18) 2_655 .
Ru1 Ru1 O2 C7 23.0(2) 2_655 .
Ru1 Ru1 C27 O3 14(5) 2_655 .
Ru1 P1 C9 C10 -67.08(16) . .
Ru1 P1 C9 C14 57.51(15) . .
Ru1 P1 C15 C16 -30.42(18) . .
Ru1 P1 C15 C20 -157.16(13) . .
Ru1 P1 C21 C22 -57.78(17) . .
Ru1 P1 C21 C26 173.98(14) . .
Ru1 O1 C1 C2 -119.9(2) 2_655 .
Ru1 O1 C1 C2 -17.9(3) . .
Ru1 O1 C1 C6 61.2(2) 2_655 .
Ru1 O1 C1 C6 163.15(15) . .
Ru1 O2 C7 C2 4.7(3) . .
Ru1 O2 C7 C8 -174.42(17) . .
P1 Ru1 O1 Ru1 -124.60(3) . 2_655
P1 Ru1 O1 C1 109.16(16) . .
P1 Ru1 O2 C7 -113.63(19) . .
P1 Ru1 C27 O3 141(5) . .
P1 C9 C10 C11 172.90(15) . .
P1 C9 C14 C13 -175.28(15) . .
P1 C15 C16 C17 174.02(15) . .
P1 C15 C20 C19 -172.03(15) . .
P1 C21 C22 C23 169.97(16) . .
P1 C21 C26 C25 -171.31(16) . .
O1 Ru1 P1 C9 -40.8(3) 2_655 .
O1 Ru1 P1 C9 7.99(9) . .
O1 Ru1 P1 C15 83.2(3) 2_655 .
O1 Ru1 P1 C15 131.95(9) . .
O1 Ru1 P1 C21 -157.5(3) 2_655 .
O1 Ru1 P1 C21 -108.69(8) . .
O1 Ru1 O1 Ru1 49.89(6) 2_655 2_655
O1 Ru1 O1 C1 -76.35(15) 2_655 .
O1 Ru1 O2 C7 61.46(19) 2_655 .
O1 Ru1 O2 C7 -13.24(19) . .
O1 Ru1 C27 O3 -33(5) 2_655 .
O1 Ru1 C27 O3 0(5) . .
O1 C1 C2 C3 179.9(2) . .
O1 C1 C2 C7 2.7(4) . .
O1 C1 C6 C5 -178.3(2) . .
O2 Ru1 P1 C9 95.54(9) . .
O2 Ru1 P1 C15 -140.51(9) . .
O2 Ru1 P1 C21 -21.15(8) . .
O2 Ru1 O1 Ru1 145.79(5) . 2_655
O2 Ru1 O1 C1 19.55(17) . .
O2 Ru1 C27 O3 -129(5) . .
C1 C2 C3 C4 -0.4(4) . .
C1 C2 C7 O2 4.6(4) . .
C1 C2 C7 C8 -176.3(2) . .
C2 C1 C6 C5 2.7(3) . .
C2 C3 C4 C5 0.6(4) . .
C3 C2 C7 O2 -172.6(2) . .
C3 C2 C7 C8 6.4(3) . .
C3 C4 C5 C6 0.9(4) . .
C4 C5 C6 C1 -2.5(4) . .
C6 C1 C2 C3 -1.2(3) . .
C6 C1 C2 C7 -178.5(2) . .
C7 C2 C3 C4 177.0(2) . .
C9 P1 C15 C16 97.24(17) . .
C9 P1 C15 C20 -29.51(18) . .
C9 P1 C21 C22 -179.41(16) . .
C9 P1 C21 C26 52.35(18) . .
C9 C10 C11 C12 -55.5(2) . .
C10 C9 C14 C13 -50.8(2) . .
C10 C11 C12 C13 60.6(2) . .
C11 C12 C13 C14 -59.8(2) . .
C12 C13 C14 C9 55.4(2) . .
C14 C9 C10 C11 50.3(2) . .
C15 P1 C9 C10 162.39(15) . .
C15 P1 C9 C14 -73.03(16) . .
C15 P1 C21 C22 69.48(18) . .
C15 P1 C21 C26 -58.76(18) . .
C15 C16 C17 C18 55.9(3) . .
C16 C15 C20 C19 58.2(2) . .
C16 C17 C18 C19 -54.2(3) . .
C17 C18 C19 C20 55.3(3) . .
C18 C19 C20 C15 -58.4(3) . .
C20 C15 C16 C17 -56.8(2) . .
C21 P1 C9 C10 51.77(17) . .
C21 P1 C9 C14 176.36(14) . .
C21 P1 C15 C16 -151.89(16) . .
C21 P1 C15 C20 81.36(17) . .
C21 C22 C23 C24 55.6(3) . .
C22 C21 C26 C25 58.9(2) . .
C22 C23 C24 C25 -53.0(3) . .
C23 C24 C25 C26 53.7(3) . .
C24 C25 C26 C21 -57.0(3) . .
C26 C21 C22 C23 -58.3(2) . .
C27 Ru1 P1 C9 -165.37(10) . .
C27 Ru1 P1 C15 -41.41(10) . .
C27 Ru1 P1 C21 77.95(10) . .
C27 Ru1 O1 Ru1 15.3(5) . 2_655
C27 Ru1 O1 C1 -110.9(5) . .
C27 Ru1 O2 C7 158.80(19) . .
